data_2242877
loop_
_publ_author_name
'Gumus, Mustafa Kemal'
'Kansiz, Sevgi'
'Yuksektepe Ataol, Cigdem'
'Dege, Necmi'
'Fritsky, Igor O.'

_publ_section_title
;
 Crystal structure and Hirshfeld surface analysis of two
 5,11-methanobenzo[<i>g</i>][1,2,4]triazolo[1,5-<i>c</i>][1,3,5]oxadiazocine
 derivatives
;
_journal_issue 4
_journal_name_full 'Acta Crystallographica Section E'
_journal_page_first 492
_journal_page_last 498
_journal_paper_doi 10.1107/S2056989019003700
_journal_volume 75
_journal_year 2019
_chemical_formula_iupac 'C18 H17 N5 O2'
_chemical_formula_moiety 'C18 H17 N5 O2'
_chemical_formula_sum 'C18 H17 N5 O2'
_chemical_formula_weight 335.36
_chemical_name_systematic
7-Methoxy-5-methyl-2-(pyridin-4-yl)-11,12-dihydro-5<i>H</i>-5,11-methanobenzo[<i>g</i>][1,2,4]triazolo[1,5-<i>c</i>][1,3,5]oxadiazocine
_space_group_crystal_system orthorhombic
_space_group_IT_number 61
_space_group_name_Hall '-P 2ac 2ab'
_space_group_name_H-M_alt 'P b c a'
_symmetry_space_group_name_Hall '-P 2ac 2ab'
_symmetry_space_group_name_H-M 'P b c a'
_atom_sites_solution_hydrogens mixed
_atom_sites_solution_primary direct
_atom_sites_solution_secondary difmap
_audit_creation_method SHELXL-2018/3
_cell_angle_alpha 90
_cell_angle_beta 90
_cell_angle_gamma 90
_cell_formula_units_Z 8
_cell_length_a 11.2814(6)
_cell_length_b 12.6299(6)
_cell_length_c 22.0008(15)
_cell_measurement_reflns_used 10886
_cell_measurement_temperature 296
_cell_measurement_theta_max 30.05
_cell_measurement_theta_min 1.61
_cell_volume 3134.7(3)
_computing_cell_refinement
;
X-AREA (Stoe & Cie, 2002)
;
_computing_data_collection
;
X-AREA (Stoe & Cie, 2002)
;
_computing_data_reduction
;
X-RED32 (Stoe & Cie, 2002)
;
_computing_molecular_graphics
;
Mercury (Macrae <i>et al.</i>,  2008) and PLATON (Spek, 2009)
;
_computing_publication_material
;
WinGX (Farrugia, 2012), SHELXL2018 (Sheldrick, 2015b),
PLATON (Spek, 2009) and publCIF (Westrip, 2010)
;
_computing_structure_refinement
;
SHELXL2018 (Sheldrick, 2015b)
;
_computing_structure_solution
;
SHELXT2017 (Sheldrick, 2015a)
;
_diffrn_ambient_temperature 296
_diffrn_detector_area_resol_mean 6.67
_diffrn_measured_fraction_theta_full 1.000
_diffrn_measured_fraction_theta_max 0.992
_diffrn_measurement_device_type 'Stoe IPDS 2'
_diffrn_measurement_method 'rotation method'
_diffrn_radiation_type MoK\a
_diffrn_radiation_wavelength 0.71073
_diffrn_reflns_av_R_equivalents 0.0856
_diffrn_reflns_av_unetI/netI 0.0824
_diffrn_reflns_limit_h_max 15
_diffrn_reflns_limit_h_min -15
_diffrn_reflns_limit_k_max 17
_diffrn_reflns_limit_k_min -15
_diffrn_reflns_limit_l_max 29
_diffrn_reflns_limit_l_min -30
_diffrn_reflns_number 23575
_diffrn_reflns_theta_full 25.242
_diffrn_reflns_theta_max 29.731
_diffrn_reflns_theta_min 1.851
_diffrn_source 'sealed X-ray tube, 12 x 0.4 mm long-fine focus'
_exptl_absorpt_coefficient_mu 0.097
_exptl_absorpt_correction_T_max 0.9860
_exptl_absorpt_correction_T_min 0.9750
_exptl_absorpt_correction_type integration
_exptl_absorpt_process_details
;
(X-RED32; Stoe & Cie, 2002)
;
_exptl_crystal_colour colorless
_exptl_crystal_density_diffrn 1.421
_exptl_crystal_description prisim
_exptl_crystal_F_000 1408
_exptl_crystal_size_max 0.310
_exptl_crystal_size_mid 0.217
_exptl_crystal_size_min 0.150
_refine_diff_density_max 0.162
_refine_diff_density_min -0.142
_refine_ls_extinction_method none
_refine_ls_goodness_of_fit_ref 0.798
_refine_ls_hydrogen_treatment mixed
_refine_ls_matrix_type full
_refine_ls_number_parameters 231
_refine_ls_number_reflns 4432
_refine_ls_number_restraints 0
_refine_ls_restrained_S_all 0.798
_refine_ls_R_factor_all 0.1412
_refine_ls_R_factor_gt 0.0385
_refine_ls_shift/su_max 0.001
_refine_ls_shift/su_mean 0.000
_refine_ls_structure_factor_coef Fsqd
_refine_ls_weighting_details 'w=1/[\s^2^(Fo^2^)+(0.0216P)^2^] where P=(Fo^2^+2Fc^2^)/3'
_refine_ls_weighting_scheme calc
_refine_ls_wR_factor_gt 0.0559
_refine_ls_wR_factor_ref 0.0725
_reflns_number_gt 1789
_reflns_number_total 4432
_reflns_threshold_expression 'I > 2\s(I)'
_cod_data_source_file su5490sup1.cif
_cod_data_source_block II
_cod_database_code 2242877
_shelx_space_group_comment
;
The symmetry employed for this shelxl refinement is uniquely defined
by the following loop, which should always be used as a source of
symmetry information in preference to the above space-group names.
They are only intended as comments.
;

loop_
_space_group_symop_operation_xyz
'x, y, z'
'-x+1/2, -y, z+1/2'
'x+1/2, -y+1/2, -z'
'-x, y+1/2, -z+1/2'
'-x, -y, -z'
'x-1/2, y, -z-1/2'
'-x-1/2, y-1/2, z'
'x, -y-1/2, z-1/2'

loop_
_atom_site_type_symbol
_atom_site_label
_atom_site_fract_x
_atom_site_fract_y
_atom_site_fract_z
_atom_site_U_iso_or_equiv
_atom_site_adp_type
_atom_site_calc_flag
_atom_site_occupancy
O O1 0.29552(8) 1.00618(8) 0.68647(4) 0.0441(3) Uani d 1
O O2 0.13197(9) 0.92768(9) 0.61850(5) 0.0507(3) Uani d 1
N N1 0.28301(15) 1.24578(13) 0.77525(6) 0.0595(4) Uani d 1
H H1A 0.2548(17) 1.3017(16) 0.7892(9) 0.081(7) Uiso d 1
N N2 0.22677(12) 1.14540(11) 0.86379(6) 0.0491(3) Uani d 1
N N3 0.29188(11) 0.98503(10) 0.82932(5) 0.0453(3) Uani d 1
N N4 0.31364(11) 1.06389(11) 0.78728(6) 0.0455(3) Uani d 1
N N5 0.13813(13) 0.89571(14) 1.04161(7) 0.0604(4) Uani d 1
C C1 0.13984(16) 1.25155(14) 0.64423(8) 0.0553(5) Uani d 1
H H1 0.144023 1.324469 0.649710 0.066 Uiso calc 1
C C2 0.05311(15) 1.20940(16) 0.60829(9) 0.0625(5) Uani d 1
H H2 -0.001899 1.253997 0.589972 0.075 Uiso calc 1
C C3 0.04590(14) 1.10106(15) 0.59873(8) 0.0531(5) Uani d 1
H H3 -0.013911 1.073106 0.574462 0.064 Uiso calc 1
C C4 0.12779(13) 1.03541(13) 0.62538(7) 0.0425(4) Uani d 1
C C5 0.21547(13) 1.07829(12) 0.66266(6) 0.0403(4) Uani d 1
C C6 0.22189(14) 1.18600(12) 0.67265(7) 0.0437(4) Uani d 1
C C7 0.31960(15) 1.23155(13) 0.71187(7) 0.0518(5) Uani d 1
H H7 0.345007 1.299766 0.695115 0.062 Uiso calc 1
C C8 0.42279(14) 1.15486(13) 0.71098(8) 0.0528(4) Uani d 1
H H8A 0.455901 1.150691 0.670365 0.063 Uiso calc 1
H H8B 0.484397 1.178879 0.738475 0.063 Uiso calc 1
C C9 0.37794(13) 1.04721(13) 0.73060(7) 0.0436(4) Uani d 1
C C10 0.47358(13) 0.96458(14) 0.73722(7) 0.0548(5) Uani d 1
H H10A 0.531162 0.988226 0.766340 0.082 Uiso calc 1
H H10B 0.438977 0.899338 0.750878 0.082 Uiso calc 1
H H10C 0.511468 0.953579 0.698666 0.082 Uiso calc 1
C C11 0.27338(14) 1.15751(13) 0.80925(7) 0.0465(4) Uani d 1
C C12 0.24111(13) 1.03928(13) 0.87389(7) 0.0439(4) Uani d 1
C C13 0.20625(13) 0.98919(13) 0.93123(7) 0.0441(4) Uani d 1
C C14 0.16193(14) 1.04894(15) 0.97868(7) 0.0545(5) Uani d 1
H H14 0.153807 1.121901 0.974754 0.065 Uiso calc 1
C C15 0.12990(15) 0.99893(17) 1.03192(8) 0.0610(5) Uani d 1
H H15 0.100395 1.040698 1.063278 0.073 Uiso calc 1
C C16 0.18286(15) 0.84001(17) 0.99569(8) 0.0589(5) Uani d 1
H H16 0.191250 0.767376 1.001142 0.071 Uiso calc 1
C C17 0.21758(14) 0.88170(13) 0.94085(8) 0.0527(4) Uani d 1
H H17 0.248277 0.838119 0.910630 0.063 Uiso calc 1
C C18 0.04328(16) 0.87855(15) 0.58270(9) 0.0687(6) Uani d 1
H H18A 0.054849 0.803252 0.583059 0.103 Uiso calc 1
H H18B 0.048312 0.904149 0.541693 0.103 Uiso calc 1
H H18C -0.033421 0.894966 0.599078 0.103 Uiso calc 1

loop_
_atom_site_aniso_label
_atom_site_aniso_U_11
_atom_site_aniso_U_22
_atom_site_aniso_U_33
_atom_site_aniso_U_12
_atom_site_aniso_U_13
_atom_site_aniso_U_23
O1 0.0497(6) 0.0416(7) 0.0411(6) 0.0029(5) -0.0089(5) -0.0003(5)
O2 0.0551(7) 0.0467(8) 0.0502(7) -0.0023(6) -0.0106(6) -0.0008(6)
N1 0.0996(13) 0.0358(10) 0.0432(8) 0.0024(9) 0.0045(8) -0.0013(8)
N2 0.0637(9) 0.0436(9) 0.0399(8) -0.0009(7) 0.0013(7) 0.0009(7)
N3 0.0543(8) 0.0409(8) 0.0407(7) -0.0029(7) -0.0002(7) 0.0032(7)
N4 0.0598(8) 0.0372(8) 0.0395(7) -0.0011(6) 0.0015(6) 0.0025(7)
N5 0.0608(10) 0.0736(12) 0.0466(9) -0.0055(8) -0.0015(8) 0.0085(9)
C1 0.0714(11) 0.0424(11) 0.0521(10) 0.0062(10) 0.0014(10) 0.0024(9)
C2 0.0645(12) 0.0555(13) 0.0674(13) 0.0164(10) -0.0051(11) 0.0123(11)
C3 0.0497(10) 0.0591(13) 0.0506(11) 0.0030(9) -0.0065(9) 0.0065(10)
C4 0.0467(9) 0.0406(11) 0.0401(9) 0.0008(8) 0.0027(8) 0.0030(8)
C5 0.0440(9) 0.0399(10) 0.0368(8) 0.0035(8) 0.0021(7) 0.0045(8)
C6 0.0546(10) 0.0398(10) 0.0367(9) -0.0001(8) 0.0040(8) 0.0047(8)
C7 0.0702(11) 0.0413(11) 0.0439(10) -0.0078(9) 0.0021(9) 0.0046(9)
C8 0.0561(10) 0.0547(11) 0.0474(10) -0.0123(9) -0.0010(8) 0.0012(9)
C9 0.0470(9) 0.0455(10) 0.0383(9) -0.0034(8) -0.0031(8) -0.0013(8)
C10 0.0514(10) 0.0635(12) 0.0495(10) 0.0068(9) -0.0091(8) -0.0024(9)
C11 0.0626(11) 0.0357(10) 0.0412(9) -0.0013(8) -0.0047(8) -0.0011(9)
C12 0.0464(9) 0.0420(10) 0.0433(9) -0.0034(7) -0.0034(7) -0.0004(8)
C13 0.0437(8) 0.0465(11) 0.0421(9) -0.0062(8) -0.0027(7) -0.0009(8)
C14 0.0634(11) 0.0524(12) 0.0477(10) -0.0035(9) 0.0001(8) -0.0016(10)
C15 0.0673(12) 0.0705(15) 0.0451(11) -0.0039(11) 0.0003(9) -0.0036(11)
C16 0.0628(11) 0.0551(12) 0.0588(12) -0.0040(10) -0.0003(10) 0.0117(10)
C17 0.0587(11) 0.0476(11) 0.0518(10) -0.0046(9) 0.0050(9) 0.0004(9)
C18 0.0694(12) 0.0669(14) 0.0697(13) -0.0007(10) -0.0176(10) -0.0199(11)

loop_
_atom_type_symbol
_atom_type_description
_atom_type_scat_dispersion_real
_atom_type_scat_dispersion_imag
_atom_type_scat_source
C C 0.0033 0.0016 'International Tables Vol C Tables 4.2.6.8 and 6.1.1.4'
H H 0.0000 0.0000 'International Tables Vol C Tables 4.2.6.8 and 6.1.1.4'
N N 0.0061 0.0033 'International Tables Vol C Tables 4.2.6.8 and 6.1.1.4'
O O 0.0106 0.0060 'International Tables Vol C Tables 4.2.6.8 and 6.1.1.4'

loop_
_geom_angle_atom_site_label_1
_geom_angle_atom_site_label_2
_geom_angle_atom_site_label_3
_geom_angle
C5 O1 C9 116.04(12)
C4 O2 C18 118.18(13)
C11 N1 C7 116.73(15)
C11 N1 H1A 117.7(14)
C7 N1 H1A 124.2(14)
C11 N2 C12 102.37(14)
C12 N3 N4 101.50(12)
C11 N4 N3 109.31(12)
C11 N4 C9 126.70(13)
N3 N4 C9 123.85(13)
C15 N5 C16 115.15(16)
C2 C1 C6 120.34(17)
C2 C1 H1 119.8
C6 C1 H1 119.8
C1 C2 C3 120.96(17)
C1 C2 H2 119.5
C3 C2 H2 119.5
C4 C3 C2 119.44(17)
C4 C3 H3 120.3
C2 C3 H3 120.3
O2 C4 C3 125.16(15)
O2 C4 C5 115.23(14)
C3 C4 C5 119.61(15)
C6 C5 O1 123.62(14)
C6 C5 C4 120.92(14)
O1 C5 C4 115.43(13)
C5 C6 C1 118.71(15)
C5 C6 C7 120.25(14)
C1 C6 C7 121.00(15)
N1 C7 C6 112.58(14)
N1 C7 C8 107.90(14)
C6 C7 C8 108.02(14)
N1 C7 H7 109.4
C6 C7 H7 109.4
C8 C7 H7 109.4
C9 C8 C7 108.29(13)
C9 C8 H8A 110.0
C7 C8 H8A 110.0
C9 C8 H8B 110.0
C7 C8 H8B 110.0
H8A C8 H8B 108.4
O1 C9 N4 107.90(11)
O1 C9 C10 106.13(13)
N4 C9 C10 111.92(13)
O1 C9 C8 110.29(12)
N4 C9 C8 106.29(13)
C10 C9 C8 114.20(13)
C9 C10 H10A 109.5
C9 C10 H10B 109.5
H10A C10 H10B 109.5
C9 C10 H10C 109.5
H10A C10 H10C 109.5
H10B C10 H10C 109.5
N2 C11 N1 129.30(16)
N2 C11 N4 110.90(14)
N1 C11 N4 119.79(15)
N3 C12 N2 115.92(14)
N3 C12 C13 121.98(15)
N2 C12 C13 122.07(15)
C17 C13 C14 117.07(15)
C17 C13 C12 122.13(15)
C14 C13 C12 120.79(15)
C15 C14 C13 119.10(17)
C15 C14 H14 120.4
C13 C14 H14 120.4
N5 C15 C14 124.69(18)
N5 C15 H15 117.7
C14 C15 H15 117.7
N5 C16 C17 124.92(19)
N5 C16 H16 117.5
C17 C16 H16 117.5
C16 C17 C13 119.04(17)
C16 C17 H17 120.5
C13 C17 H17 120.5
O2 C18 H18A 109.5
O2 C18 H18B 109.5
H18A C18 H18B 109.5
O2 C18 H18C 109.5
H18A C18 H18C 109.5
H18B C18 H18C 109.5

loop_
_geom_bond_atom_site_label_1
_geom_bond_atom_site_label_2
_geom_bond_distance
O1 C5 1.3854(16)
O1 C9 1.4408(17)
O2 C4 1.3698(18)
O2 C18 1.4165(18)
N1 C11 1.347(2)
N1 C7 1.465(2)
N1 H1A 0.83(2)
N2 C11 1.3190(19)
N2 C12 1.368(2)
N3 C12 1.3263(18)
N3 N4 1.3812(17)
N4 C11 1.3557(19)
N4 C9 1.4580(19)
N5 C15 1.324(2)
N5 C16 1.330(2)
C1 C2 1.366(2)
C1 C6 1.390(2)
C1 H1 0.9300
C2 C3 1.387(2)
C2 H2 0.9300
C3 C4 1.373(2)
C3 H3 0.9300
C4 C5 1.395(2)
C5 C6 1.380(2)
C6 C7 1.513(2)
C7 C8 1.514(2)
C7 H7 0.9800
C8 C9 1.514(2)
C8 H8A 0.9700
C8 H8B 0.9700
C9 C10 1.508(2)
C10 H10A 0.9600
C10 H10B 0.9600
C10 H10C 0.9600
C12 C13 1.465(2)
C13 C17 1.380(2)
C13 C14 1.382(2)
C14 C15 1.379(2)
C14 H14 0.9300
C15 H15 0.9300
C16 C17 1.374(2)
C16 H16 0.9300
C17 H17 0.9300
C18 H18A 0.9600
C18 H18B 0.9600
C18 H18C 0.9600

loop_
_geom_hbond_atom_site_label_D
_geom_hbond_atom_site_label_H
_geom_hbond_atom_site_label_A
_geom_hbond_site_symmetry_A
_geom_hbond_distance_DH
_geom_hbond_distance_HA
_geom_hbond_distance_DA
_geom_hbond_angle_DHA
_geom_hbond_publ_flag
N1 H1A N3 7_665 0.83(2) 2.53(2) 3.356(2) 169(2) yes
C1 H1 O1 7_665 0.93 2.53 3.426(2) 163 yes
C7 H7 O2 7_665 0.98 2.35 3.264(2) 155 yes

loop_
_geom_torsion_atom_site_label_1
_geom_torsion_atom_site_label_2
_geom_torsion_atom_site_label_3
_geom_torsion_atom_site_label_4
_geom_torsion
C12 N3 N4 C11 -0.82(15)
C12 N3 N4 C9 175.09(13)
C6 C1 C2 C3 -0.9(3)
C1 C2 C3 C4 -0.6(3)
C18 O2 C4 C3 -2.0(2)
C18 O2 C4 C5 178.11(13)
C2 C3 C4 O2 -178.52(15)
C2 C3 C4 C5 1.3(2)
C9 O1 C5 C6 9.08(19)
C9 O1 C5 C4 -172.98(12)
O2 C4 C5 C6 179.17(14)
C3 C4 C5 C6 -0.7(2)
O2 C4 C5 O1 1.17(19)
C3 C4 C5 O1 -178.69(13)
O1 C5 C6 C1 177.12(13)
C4 C5 C6 C1 -0.7(2)
O1 C5 C6 C7 -0.5(2)
C4 C5 C6 C7 -178.34(13)
C2 C1 C6 C5 1.5(2)
C2 C1 C6 C7 179.10(15)
C11 N1 C7 C6 73.9(2)
C11 N1 C7 C8 -45.3(2)
C5 C6 C7 N1 -94.62(18)
C1 C6 C7 N1 87.80(19)
C5 C6 C7 C8 24.4(2)
C1 C6 C7 C8 -153.16(15)
N1 C7 C8 C9 67.08(17)
C6 C7 C8 C9 -54.88(16)
C5 O1 C9 N4 74.33(15)
C5 O1 C9 C10 -165.55(12)
C5 O1 C9 C8 -41.36(16)
C11 N4 C9 O1 -101.66(17)
N3 N4 C9 O1 83.17(16)
C11 N4 C9 C10 141.94(15)
N3 N4 C9 C10 -33.24(19)
C11 N4 C9 C8 16.63(19)
N3 N4 C9 C8 -158.54(13)
C7 C8 C9 O1 65.73(16)
C7 C8 C9 N4 -50.97(16)
C7 C8 C9 C10 -174.87(13)
C12 N2 C11 N1 179.12(17)
C12 N2 C11 N4 0.13(17)
C7 N1 C11 N2 -169.22(16)
C7 N1 C11 N4 9.7(2)
N3 N4 C11 N2 0.44(18)
C9 N4 C11 N2 -175.31(13)
N3 N4 C11 N1 -178.66(14)
C9 N4 C11 N1 5.6(2)
N4 N3 C12 N2 0.97(17)
N4 N3 C12 C13 -177.03(13)
C11 N2 C12 N3 -0.73(18)
C11 N2 C12 C13 177.26(14)
N3 C12 C13 C17 -4.0(2)
N2 C12 C13 C17 178.14(15)
N3 C12 C13 C14 174.98(14)
N2 C12 C13 C14 -2.9(2)
C17 C13 C14 C15 -1.1(2)
C12 C13 C14 C15 179.90(15)
C16 N5 C15 C14 1.2(3)
C13 C14 C15 N5 -0.1(3)
C15 N5 C16 C17 -1.1(3)
N5 C16 C17 C13 0.0(3)
C14 C13 C17 C16 1.1(2)
C12 C13 C17 C16 -179.85(14)

_cod_database_fobs_code 2242877
